data_4340465
loop_
_publ_author_name
'Miroslavov, Alexander E.'
'Polotskii, Yuriy S.'
'Gurzhiy, Vladislav V.'
'Ivanov, Alexander Yu'
'Lumpov, Alexander A.'
'Tyupina, Margarita Yu'
'Sidorenko, Georgy V.'
'Tolstoy, Peter M.'
'Maltsev, Daniil A.'
'Suglobov, Dmitry N.'

_publ_section_title
;
 Technetium and Rhenium Pentacarbonyl Complexes with C2 and C11
 \w-Isocyanocarboxylic Acid Esters.
;
_journal_issue 15
_journal_name_full 'Inorganic chemistry'
_journal_page_first 7861
_journal_paper_doi 10.1021/ic500327s
_journal_volume 53
_journal_year 2014
_chemical_formula_sum 'C10 H7 Cl N O11 Tc'
_chemical_formula_weight 450.62
_chemical_name_systematic
; 
 ? 
;
_space_group_IT_number 14
_symmetry_cell_setting monoclinic
_symmetry_space_group_name_Hall '-P 2yn'
_symmetry_space_group_name_H-M 'P 1 21/n 1'
_atom_sites_solution_hydrogens geom
_atom_sites_solution_primary direct
_atom_sites_solution_secondary difmap
_audit_creation_method SHELXL-97
_cell_angle_alpha 90.00
_cell_angle_beta 90.907(3)
_cell_angle_gamma 90.00
_cell_formula_units_Z 4
_cell_length_a 7.3874(12)
_cell_length_b 11.6564(18)
_cell_length_c 18.762(3)
_cell_measurement_reflns_used 5205
_cell_measurement_temperature 210(2)
_cell_measurement_theta_max 31.91
_cell_measurement_theta_min 2.17
_cell_volume 1615.4(4)
_computing_cell_refinement 'Bruker SAINT'
_computing_data_collection 'Bruker APEX2'
_computing_data_reduction 'Bruker SAINT'
_computing_publication_material
;
O. V. Dolomanov, L. J. Bourhis, R. J. Gildea, J. A. K. Howard and H. Puschmann,
OLEX2: a complete structure solution, refinement and analysis program.
J. Appl. Cryst. (2009). 42, 339-341.
;
_computing_structure_refinement 'SHELXL-97 (Sheldrick, 2008)'
_computing_structure_solution 'SHELXS-97 (Sheldrick, 2008)'
_diffrn_ambient_temperature 210(2)
_diffrn_measured_fraction_theta_full 1.000
_diffrn_measured_fraction_theta_max 1.000
_diffrn_measurement_device_type 'Bruker APEX-II CCD'
_diffrn_measurement_method '\f and \w scans'
_diffrn_radiation_monochromator graphite
_diffrn_radiation_source 'fine-focus sealed tube'
_diffrn_radiation_type MoK\a
_diffrn_radiation_wavelength 0.71073
_diffrn_reflns_av_R_equivalents 0.0962
_diffrn_reflns_av_sigmaI/netI 0.0688
_diffrn_reflns_limit_h_max 8
_diffrn_reflns_limit_h_min -8
_diffrn_reflns_limit_k_max 13
_diffrn_reflns_limit_k_min -13
_diffrn_reflns_limit_l_max 22
_diffrn_reflns_limit_l_min -22
_diffrn_reflns_number 9220
_diffrn_reflns_theta_full 25.00
_diffrn_reflns_theta_max 25.00
_diffrn_reflns_theta_min 2.06
_exptl_absorpt_coefficient_mu 1.113
_exptl_absorpt_correction_T_max 0.3066
_exptl_absorpt_correction_T_min 0.1772
_exptl_absorpt_correction_type multi-scan
_exptl_absorpt_process_details 'SADABS; Bruker, 2007'
_exptl_crystal_colour white
_exptl_crystal_density_diffrn 1.853
_exptl_crystal_density_method 'not measured'
_exptl_crystal_description prism
_exptl_crystal_F_000 888
_exptl_crystal_size_max 0.30
_exptl_crystal_size_mid 0.20
_exptl_crystal_size_min 0.18
_refine_diff_density_max 2.412
_refine_diff_density_min -1.504
_refine_diff_density_rms 0.205
_refine_ls_extinction_method none
_refine_ls_goodness_of_fit_ref 1.079
_refine_ls_hydrogen_treatment constr
_refine_ls_matrix_type full
_refine_ls_number_parameters 218
_refine_ls_number_reflns 2849
_refine_ls_number_restraints 0
_refine_ls_restrained_S_all 1.079
_refine_ls_R_factor_all 0.0623
_refine_ls_R_factor_gt 0.0577
_refine_ls_shift/su_max 0.000
_refine_ls_shift/su_mean 0.000
_refine_ls_structure_factor_coef Fsqd
_refine_ls_weighting_details 'calc w=1/[\s^2^(Fo^2^)+(0.1083P)^2^+0.0000P] where P=(Fo^2^+2Fc^2^)/3'
_refine_ls_weighting_scheme calc
_refine_ls_wR_factor_gt 0.1410
_refine_ls_wR_factor_ref 0.1474
_reflns_number_gt 2523
_reflns_number_total 2849
_reflns_threshold_expression >2sigma(I)
_cod_data_source_file ic500327s_si_002.cif
_cod_data_source_block tcco5org210_0m
_cod_depositor_comments
;
The following automatic conversions were performed:

'_symmetry_cell_setting' value 'Monoclinic' changed to 'monoclinic'
according to
/usr/data/users/saulius/crontab/automatic-downloads/rss-feeds/ACS/lib/dictionaries/cif_core.dic
dictionary named 'cif_core.dic' version 2.4.2 from 2011-04-26.

Automatic conversion script
Id: cif_fix_values 2281 2013-09-26 08:29:07Z andrius 

 Adding full bibliography for 4340464--4340465.cif.
;
_cod_original_sg_symbol_H-M P2(1)/n
_cod_database_code 4340465

loop_
_symmetry_equiv_pos_as_xyz
'x, y, z'
'-x+1/2, y+1/2, -z+1/2'
'-x, -y, -z'
'x-1/2, -y-1/2, z-1/2'

loop_
_atom_site_label
_atom_site_type_symbol
_atom_site_fract_x
_atom_site_fract_y
_atom_site_fract_z
_atom_site_U_iso_or_equiv
_atom_site_adp_type
_atom_site_occupancy
_atom_site_symmetry_multiplicity
_atom_site_calc_flag
_atom_site_refinement_flags
Tc1 Tc 0.79759(5) 0.73471(3) 0.049611(18) 0.0279(2) Uani 1 1 d .
C1 C 0.8337(6) 0.8698(4) -0.0152(2) 0.0352(10) Uani 1 1 d .
C2 C 0.9388(6) 0.8155(4) 0.1268(2) 0.0352(10) Uani 1 1 d .
C3 C 0.5596(7) 0.8035(4) 0.0814(2) 0.0372(10) Uani 1 1 d .
C4 C 0.6534(6) 0.6472(4) -0.0259(2) 0.0357(10) Uani 1 1 d .
C5 C 1.0293(6) 0.6582(4) 0.0204(2) 0.0344(10) Uani 1 1 d .
C6 C 0.7704(6) 0.5980(4) 0.1199(2) 0.0340(10) Uani 1 1 d .
C7 C 0.8013(7) 0.4269(4) 0.2042(2) 0.0362(10) Uani 1 1 d .
H7A H 0.7040 0.3716 0.1982 0.043 Uiso 1 1 calc R
H7B H 0.8036 0.4518 0.2536 0.043 Uiso 1 1 calc R
C8 C 0.9791(6) 0.3717(4) 0.1864(2) 0.0330(10) Uani 1 1 d .
C9 C 1.1723(7) 0.2176(5) 0.2160(3) 0.0504(14) Uani 1 1 d .
H9A H 1.2815 0.2628 0.2230 0.061 Uiso 1 1 calc R
H9B H 1.1668 0.1923 0.1668 0.061 Uiso 1 1 calc R
C10 C 1.1757(9) 0.1176(6) 0.2640(4) 0.0711(19) Uani 1 1 d .
H10A H 1.2744 0.0683 0.2517 0.107 Uiso 1 1 calc R
H10B H 1.0637 0.0763 0.2592 0.107 Uiso 1 1 calc R
H10C H 1.1911 0.1432 0.3124 0.107 Uiso 1 1 calc R
N1 N 0.7700(5) 0.5230(3) 0.1585(2) 0.0368(9) Uani 1 1 d .
O1 O 0.8559(5) 0.9485(3) -0.04877(19) 0.0482(9) Uani 1 1 d .
O2 O 1.0227(5) 0.8558(3) 0.17087(19) 0.0521(9) Uani 1 1 d .
O3 O 0.4259(5) 0.8376(4) 0.0988(2) 0.0581(10) Uani 1 1 d .
O4 O 0.5705(5) 0.5964(3) -0.0649(2) 0.0517(9) Uani 1 1 d .
O5 O 1.1568(5) 0.6103(3) 0.0085(2) 0.0507(9) Uani 1 1 d .
O6 O 1.0738(5) 0.4005(3) 0.13819(18) 0.0464(9) Uani 1 1 d .
O7 O 1.0132(5) 0.2871(3) 0.23201(17) 0.0388(8) Uani 1 1 d .
Cl1 Cl 0.66495(15) 0.13100(9) 0.12315(6) 0.0370(3) Uani 1 1 d .
O8 O 0.7939(7) 0.2102(4) 0.0962(2) 0.0717(13) Uani 1 1 d .
O9 O 0.6074(6) 0.1698(4) 0.1920(3) 0.0779(15) Uani 1 1 d .
O10 O 0.7464(6) 0.0219(4) 0.1313(2) 0.0722(13) Uani 1 1 d .
O11 O 0.5161(8) 0.1240(6) 0.0770(4) 0.128(3) Uani 1 1 d .

loop_
_atom_site_aniso_label
_atom_site_aniso_U_11
_atom_site_aniso_U_22
_atom_site_aniso_U_33
_atom_site_aniso_U_23
_atom_site_aniso_U_13
_atom_site_aniso_U_12
Tc1 0.0321(3) 0.0295(3) 0.0218(3) 0.00009(13) -0.00437(19) 0.00268(13)
C1 0.035(2) 0.039(3) 0.031(2) -0.001(2) -0.0068(19) -0.0014(19)
C2 0.042(2) 0.035(2) 0.029(2) 0.004(2) -0.005(2) 0.009(2)
C3 0.039(3) 0.040(2) 0.032(2) 0.004(2) -0.004(2) 0.004(2)
C4 0.034(2) 0.043(3) 0.031(2) 0.004(2) -0.002(2) 0.001(2)
C5 0.040(2) 0.036(2) 0.027(2) -0.0010(19) -0.0027(19) 0.000(2)
C6 0.037(2) 0.034(2) 0.031(2) -0.002(2) 0.0002(19) 0.0009(19)
C7 0.053(3) 0.033(2) 0.023(2) 0.0034(18) 0.003(2) -0.003(2)
C8 0.038(2) 0.036(2) 0.024(2) -0.0050(18) -0.0067(19) -0.0044(19)
C9 0.038(3) 0.067(4) 0.046(3) -0.004(3) -0.008(2) 0.014(3)
C10 0.065(4) 0.056(4) 0.093(5) 0.015(3) 0.009(4) 0.018(3)
N1 0.051(2) 0.034(2) 0.0251(19) -0.0013(17) -0.0016(17) 0.0002(17)
O1 0.055(2) 0.047(2) 0.043(2) 0.0129(17) -0.0105(16) -0.0073(17)
O2 0.062(2) 0.058(2) 0.0353(19) -0.0123(17) -0.0233(18) 0.0068(19)
O3 0.048(2) 0.068(3) 0.059(3) 0.005(2) 0.0079(19) 0.015(2)
O4 0.046(2) 0.063(2) 0.046(2) -0.0125(19) -0.0141(18) -0.0083(18)
O5 0.049(2) 0.053(2) 0.051(2) 0.0022(18) 0.0090(18) 0.0135(18)
O6 0.0468(19) 0.059(2) 0.0332(18) 0.0040(16) 0.0031(16) -0.0056(16)
O7 0.0435(19) 0.0466(19) 0.0263(17) 0.0029(15) -0.0036(14) 0.0059(15)
Cl1 0.0356(6) 0.0319(6) 0.0431(7) 0.0055(5) -0.0124(5) 0.0012(4)
O8 0.092(3) 0.069(3) 0.055(3) -0.003(2) 0.015(2) -0.034(3)
O9 0.084(3) 0.059(3) 0.091(3) -0.011(2) 0.046(3) -0.005(2)
O10 0.107(4) 0.048(2) 0.062(3) 0.011(2) 0.009(2) 0.029(2)
O11 0.092(4) 0.142(5) 0.146(6) 0.027(5) -0.093(4) -0.016(4)

loop_
_atom_type_symbol
_atom_type_description
_atom_type_scat_dispersion_real
_atom_type_scat_dispersion_imag
_atom_type_scat_source
C C 0.0033 0.0016 'International Tables Vol C Tables 4.2.6.8 and 6.1.1.4'
N N 0.0061 0.0033 'International Tables Vol C Tables 4.2.6.8 and 6.1.1.4'
O O 0.0106 0.0060 'International Tables Vol C Tables 4.2.6.8 and 6.1.1.4'
Cl Cl 0.1484 0.1585 'International Tables Vol C Tables 4.2.6.8 and 6.1.1.4'
Tc Tc -1.4390 0.7593 'International Tables Vol C Tables 4.2.6.8 and 6.1.1.4'
H H 0.0000 0.0000 'International Tables Vol C Tables 4.2.6.8 and 6.1.1.4'

loop_
_geom_angle_atom_site_label_1
_geom_angle_atom_site_label_2
_geom_angle_atom_site_label_3
_geom_angle
C2 Tc1 C1 89.80(18)
C2 Tc1 C5 88.28(18)
C1 Tc1 C5 93.50(18)
C2 Tc1 C3 92.58(19)
C1 Tc1 C3 89.53(19)
C5 Tc1 C3 176.85(18)
C2 Tc1 C4 177.64(18)
C1 Tc1 C4 92.57(18)
C5 Tc1 C4 91.51(18)
C3 Tc1 C4 87.51(19)
C2 Tc1 C6 87.48(18)
C1 Tc1 C6 177.17(18)
C5 Tc1 C6 85.64(17)
C3 Tc1 C6 91.37(18)
C4 Tc1 C6 90.16(18)
O1 C1 Tc1 176.8(4)
O2 C2 Tc1 176.5(4)
O3 C3 Tc1 177.5(5)
O4 C4 Tc1 176.8(4)
O5 C5 Tc1 174.7(4)
N1 C6 Tc1 174.6(4)
N1 C7 C8 109.6(3)
N1 C7 H7A 109.8
C8 C7 H7A 109.8
N1 C7 H7B 109.8
C8 C7 H7B 109.8
H7A C7 H7B 108.2
O6 C8 O7 125.9(4)
O6 C8 C7 124.7(4)
O7 C8 C7 109.4(4)
O7 C9 C10 108.6(5)
O7 C9 H9A 110.0
C10 C9 H9A 110.0
O7 C9 H9B 110.0
C10 C9 H9B 110.0
H9A C9 H9B 108.4
C9 C10 H10A 109.5
C9 C10 H10B 109.5
H10A C10 H10B 109.5
C9 C10 H10C 109.5
H10A C10 H10C 109.5
H10B C10 H10C 109.5
C6 N1 C7 170.3(5)
C8 O7 C9 115.1(4)
O11 Cl1 O10 110.2(4)
O11 Cl1 O8 110.1(4)
O10 Cl1 O8 109.6(3)
O11 Cl1 O9 109.6(4)
O10 Cl1 O9 108.4(3)
O8 Cl1 O9 108.9(3)

loop_
_geom_bond_atom_site_label_1
_geom_bond_atom_site_label_2
_geom_bond_distance
Tc1 C2 2.007(5)
Tc1 C1 2.010(5)
Tc1 C5 2.014(5)
Tc1 C3 2.031(5)
Tc1 C4 2.033(5)
Tc1 C6 2.080(5)
C1 O1 1.126(6)
C2 O2 1.127(6)
C3 O3 1.118(6)
C4 O4 1.118(6)
C5 O5 1.120(5)
C6 N1 1.135(6)
C7 N1 1.428(6)
C7 C8 1.505(6)
C7 H7A 0.9700
C7 H7B 0.9700
C8 O6 1.201(5)
C8 O7 1.327(6)
C9 O7 1.462(6)
C9 C10 1.473(8)
C9 H9A 0.9700
C9 H9B 0.9700
C10 H10A 0.9600
C10 H10B 0.9600
C10 H10C 0.9600
Cl1 O11 1.392(5)
Cl1 O10 1.414(4)
Cl1 O8 1.425(4)
Cl1 O9 1.439(4)
